data_7712150
loop_
_publ_author_name
'Kudo, Eiji'
'Oba, Yuki'
'Yamamoto, Koji'
'Murahashi, Tetsuro'

_publ_section_title
;
 Di- and trinuclear sandwich complexes of a cross-conjugated fulvene.
;
_journal_issue 6
_journal_name_full 'Dalton transactions (Cambridge, England : 2003)'
_journal_page_first 1568
_journal_page_last 1573
_journal_paper_doi 10.1039/d2dt03521a
_journal_volume 52
_journal_year 2023
_chemical_formula_moiety 'C22 H29 N3 Pd3, 2(B F4), C7 H8'
_chemical_formula_sum 'C29 H37 B2 F8 N3 Pd3'
_chemical_formula_weight 920.43
_space_group_crystal_system monoclinic
_space_group_IT_number 15
_space_group_name_Hall '-C 2yc'
_space_group_name_H-M_alt 'C 1 2/c 1'
_atom_sites_solution_hydrogens geom
_atom_sites_solution_primary dual
_audit_creation_date 2022-12-07
_audit_creation_method
;
Olex2 1.5-alpha
(compiled 2022.11.02 svn.ra8b101fa for OlexSys, GUI svn.r6635)
;
_audit_update_record
;
2022-12-07 deposited with the CCDC.	2022-12-23 downloaded from the CCDC.
;
_cell_angle_alpha 90
_cell_angle_beta 112.6707(13)
_cell_angle_gamma 90
_cell_formula_units_Z 4
_cell_length_a 17.7178(7)
_cell_length_b 11.1501(5)
_cell_length_c 18.1341(8)
_cell_measurement_reflns_used 24046
_cell_measurement_temperature 123(2)
_cell_measurement_theta_max 27.50
_cell_measurement_theta_min 3.63
_cell_volume 3305.7(2)
_computing_cell_refinement 'RAPID AUTO (Rigaku, ????)'
_computing_data_collection 'RAPID AUTO (Rigaku, ????)'
_computing_data_reduction 'RAPID AUTO (Rigaku, ????)'
_computing_molecular_graphics 'Olex2 1.5-alpha (Dolomanov et al., 2009)'
_computing_publication_material 'Olex2 1.5-alpha (Dolomanov et al., 2009)'
_computing_structure_refinement 'SHELXL 2018/3 (Sheldrick, 2015)'
_computing_structure_solution 'SHELXT 2014/5 (Sheldrick, 2014)'
_diffrn_ambient_temperature 123.15
_diffrn_detector_area_resol_mean 10.000
_diffrn_measured_fraction_theta_full 0.998
_diffrn_measured_fraction_theta_max 0.998
_diffrn_measurement_device_type 'Rigaku R-AXIS RAPID'
_diffrn_measurement_method \w
_diffrn_radiation_type MoK\a
_diffrn_radiation_wavelength 0.71075
_diffrn_reflns_av_R_equivalents 0.0471
_diffrn_reflns_av_unetI/netI 0.0250
_diffrn_reflns_Laue_measured_fraction_full 0.998
_diffrn_reflns_Laue_measured_fraction_max 0.998
_diffrn_reflns_limit_h_max 22
_diffrn_reflns_limit_h_min -22
_diffrn_reflns_limit_k_max 14
_diffrn_reflns_limit_k_min -14
_diffrn_reflns_limit_l_max 23
_diffrn_reflns_limit_l_min -23
_diffrn_reflns_number 36990
_diffrn_reflns_point_group_measured_fraction_full 0.998
_diffrn_reflns_point_group_measured_fraction_max 0.998
_diffrn_reflns_theta_full 25.242
_diffrn_reflns_theta_max 27.482
_diffrn_reflns_theta_min 3.628
_exptl_absorpt_coefficient_mu 1.684
_exptl_absorpt_correction_T_max 0.951
_exptl_absorpt_correction_T_min 0.782
_exptl_absorpt_correction_type multi-scan
_exptl_absorpt_process_details 'ABSCOR (Rigaku, 1995)'
_exptl_crystal_colour yellow
_exptl_crystal_colour_primary yellow
_exptl_crystal_density_diffrn 1.849
_exptl_crystal_description plate
_exptl_crystal_F_000 1808
_exptl_crystal_size_max 0.215
_exptl_crystal_size_mid 0.139
_exptl_crystal_size_min 0.03
_refine_diff_density_max 4.476
_refine_diff_density_min -0.885
_refine_diff_density_rms 0.187
_refine_ls_extinction_method none
_refine_ls_goodness_of_fit_ref 1.023
_refine_ls_hydrogen_treatment constr
_refine_ls_matrix_type full
_refine_ls_number_parameters 242
_refine_ls_number_reflns 3785
_refine_ls_number_restraints 178
_refine_ls_restrained_S_all 1.022
_refine_ls_R_factor_all 0.0623
_refine_ls_R_factor_gt 0.0507
_refine_ls_shift/su_max 0.000
_refine_ls_shift/su_mean 0.000
_refine_ls_structure_factor_coef Fsqd
_refine_ls_weighting_details 'w=1/[\s^2^(Fo^2^)+(0.1111P)^2^] where P=(Fo^2^+2Fc^2^)/3'
_refine_ls_weighting_scheme calc
_refine_ls_wR_factor_gt 0.1352
_refine_ls_wR_factor_ref 0.1488
_reflns_Friedel_coverage 0.000
_reflns_number_gt 2960
_reflns_number_total 3785
_reflns_threshold_expression 'I > 2\s(I)'
_cod_data_source_file d2dt03521a2.cif
_cod_data_source_block shelxl_CCDC1
_cod_depositor_comments 'Adding full bibliography for 7712149--7712153.cif.'
_cod_database_code 7712150
_shelx_shelxl_version_number 2018/3
_shelx_space_group_comment
;
The symmetry employed for this shelxl refinement is uniquely defined
by the following loop, which should always be used as a source of
symmetry information in preference to the above space-group names.
They are only intended as comments.
;
_shelx_estimated_absorpt_t_max 0.951
_shelx_estimated_absorpt_t_min 0.713
_olex2_refinement_description
;
1. Fixed Uiso
 At 1.2 times of:
  All C(H) groups, {H10A,H10B,H10C} of C10, {H7A,H7B,H7C} of C7, {H12A,H12B,
  H12C} of C12, {H8A,H8B,H8C} of C8
 At 1.5 times of:
  {H13A,H13B,H13C} of C13
2. Restrained distances
 C13-C14
 1.51 with sigma of 0.02
 C14-C15 = C14-C19 = C16-C17
 1.39 with sigma of 0.02
 C15-C16 = C17-C18 = C18-C19
 1.38 with sigma of 0.02
 C13-C15 = C13-C19
 2.52 with sigma of 0.04
 C14-C16
 2.42 with sigma of 0.04
 C14-C18
 2.41 with sigma of 0.04
 C15-C17
 2.39 with sigma of 0.04
 C16-C18 = C17-C19
 2.4 with sigma of 0.04
 C14-C15 \\sim C15-C16 \\sim C16-C17 \\sim C17-C18 \\sim C18-C19 \\sim C19-C14
 with sigma of 0.02
 C14-C18 \\sim C14-C16 \\sim C19-C17 \\sim C15-C19 \\sim C16-C18 \\sim C15-C17
 with sigma of 0.04
 C13-C19 \\sim C13-C15
 with sigma of 0.04
3. Restrained planarity
 C13, C14, C15, C16, C17, C18, C19
 with sigma of 0.1
4. Uiso/Uaniso restraints and constraints
C13 \\sim C14 \\sim C15 \\sim C16 \\sim C17 \\sim C18 \\sim C19: within 1.7A
with sigma of 0.02 and sigma for terminal atoms of 0.04 within 1.7A
Uanis(C13) \\sim Ueq, Uanis(C14) \\sim Ueq, Uanis(C15) \\sim Ueq, Uanis(C16)
\\sim Ueq, Uanis(C17) \\sim Ueq, Uanis(C18) \\sim Ueq, Uanis(C19) \\sim Ueq:
with sigma of 0.1 and sigma for terminal atoms of 0.2
5. Rigid body (RIGU) restrains
 C13, C14, C15, C16, C17, C18, C19
 with sigma for 1-2 distances of 0.004 and sigma for 1-3 distances of 0.004
6. Others
 Fixed Sof: H12A(0.5) H12B(0.5) H12C(0.5) C13(0.5) H13A(0.5) H13B(0.5)
 H13C(0.5) C14(0.5) C15(0.5) H15(0.5) C16(0.5) H16(0.5) C17(0.5) H17(0.5)
 C18(0.5) H18(0.5) C19(0.5) H19(0.5)
7.a Aromatic/amide H refined with riding coordinates:
 C1(H1), C2(H2), C3(H3), C4(H4), C15(H15), C16(H16), C17(H17), C18(H18),
 C19(H19)
7.b Idealised Me refined as rotating group:
 C7(H7A,H7B,H7C), C8(H8A,H8B,H8C), C10(H10A,H10B,H10C), C12(H12A,H12B,H12C),
 C13(H13A,H13B,H13C)
;
_olex2_submission_special_instructions 'No special instructions were received'

loop_
_space_group_symop_operation_xyz
'x, y, z'
'-x, y, -z+1/2'
'x+1/2, y+1/2, z'
'-x+1/2, y+1/2, -z+1/2'
'-x, -y, -z'
'x, -y, z-1/2'
'-x+1/2, -y+1/2, -z'
'x+1/2, -y+1/2, z-1/2'

loop_
_atom_site_label
_atom_site_type_symbol
_atom_site_fract_x
_atom_site_fract_y
_atom_site_fract_z
_atom_site_U_iso_or_equiv
_atom_site_adp_type
_atom_site_occupancy
_atom_site_site_symmetry_order
_atom_site_calc_flag
_atom_site_refinement_flags_posn
_atom_site_refinement_flags_adp
_atom_site_refinement_flags_occupancy
_atom_site_disorder_assembly
_atom_site_disorder_group
Pd1 Pd 0.43651(2) 0.13447(3) 0.68740(2) 0.03018(16) Uani 1 1 d . . . . .
Pd2 Pd 0.500000 0.36599(4) 0.750000 0.03008(17) Uani 1 2 d S T P . .
F1 F 0.45751(19) 0.2232(3) 0.4116(2) 0.0712(9) Uani 1 1 d . . . . .
F2 F 0.3535(3) 0.3196(4) 0.4242(3) 0.1042(16) Uani 1 1 d . . . . .
F3 F 0.3469(3) 0.1172(3) 0.4052(3) 0.0922(15) Uani 1 1 d . . . A -1
F4 F 0.3416(2) 0.2377(4) 0.3053(2) 0.0792(10) Uani 1 1 d . . . . .
N1 N 0.3313(2) 0.1107(3) 0.5834(2) 0.0402(9) Uani 1 1 d . . . . .
N2 N 0.500000 0.5532(5) 0.750000 0.0518(14) Uani 1 2 d S T P . .
C1 C 0.5124(3) 0.1824(4) 0.6233(3) 0.0361(9) Uani 1 1 d . . . . .
H1 H 0.466378 0.208165 0.578228 0.043 Uiso 1 1 calc R U . . .
C2 C 0.5354(3) 0.0627(4) 0.6447(3) 0.0385(9) Uani 1 1 d . . . . .
H2 H 0.507286 -0.006020 0.616211 0.046 Uiso 1 1 calc R U . . .
C3 C 0.6082(3) 0.0609(4) 0.7166(3) 0.0377(9) Uani 1 1 d . . . . .
H3 H 0.635785 -0.009169 0.743430 0.045 Uiso 1 1 calc R U . . .
C4 C 0.6318(3) 0.1795(4) 0.7408(3) 0.0342(9) Uani 1 1 d . . . . .
H4 H 0.678077 0.203364 0.786304 0.041 Uiso 1 1 calc R U . . .
C5 C 0.5719(2) 0.2609(4) 0.6827(2) 0.0316(8) Uani 1 1 d . . . . .
C6 C 0.5784(3) 0.3858(4) 0.6770(3) 0.0338(9) Uani 1 1 d . . . . .
C7 C 0.5296(3) 0.4489(4) 0.6000(3) 0.0420(10) Uani 1 1 d . . . . .
H7A H 0.560662 0.449650 0.565504 0.050 Uiso 1 1 calc R U . . .
H7B H 0.518640 0.531528 0.611472 0.050 Uiso 1 1 calc R U . . .
H7C H 0.477688 0.406709 0.572924 0.050 Uiso 1 1 calc R U . . .
C8 C 0.6576(3) 0.4481(4) 0.7282(3) 0.0413(10) Uani 1 1 d . . . . .
H8A H 0.645897 0.531244 0.737927 0.050 Uiso 1 1 calc R U . . .
H8B H 0.695273 0.447413 0.700401 0.050 Uiso 1 1 calc R U . . .
H8C H 0.682613 0.405997 0.779355 0.050 Uiso 1 1 calc R U . . .
C9 C 0.2748(2) 0.0898(5) 0.5282(2) 0.0366(10) Uani 1 1 d . . . . .
C10 C 0.2034(3) 0.0591(6) 0.4573(3) 0.0492(12) Uani 1 1 d . . . . .
H10A H 0.171153 0.131603 0.435696 0.059 Uiso 1 1 calc R U . . .
H10B H 0.169819 0.000727 0.471400 0.059 Uiso 1 1 calc R U . . .
H10C H 0.221086 0.024325 0.416942 0.059 Uiso 1 1 calc R U . . .
C11 C 0.500000 0.6556(6) 0.750000 0.0485(17) Uani 1 2 d S T P . .
C12 C 0.500000 0.7878(7) 0.750000 0.069(3) Uani 1 2 d S T P . .
H12A H 0.545949 0.817141 0.737640 0.082 Uiso 0.5 1 calc R U P B -1
H12B H 0.505520 0.817141 0.802786 0.082 Uiso 0.5 1 calc R U P B -1
H12C H 0.448531 0.817141 0.709574 0.082 Uiso 0.5 1 calc R U P B -1
B1 B 0.3746(3) 0.2248(5) 0.3872(4) 0.0463(12) Uani 1 1 d . . . . .
C13 C 0.6664(13) 0.201(2) 0.5675(14) 0.156(9) Uani 0.5 1 d D U P C -1
H13A H 0.615804 0.248118 0.546464 0.235 Uiso 0.5 1 calc R U P C -1
H13B H 0.696602 0.221154 0.623869 0.235 Uiso 0.5 1 calc R U P C -1
H13C H 0.652940 0.115368 0.562619 0.235 Uiso 0.5 1 calc R U P C -1
C14 C 0.7179(7) 0.2292(11) 0.5210(7) 0.072(3) Uani 0.5 1 d D U P C -1
C15 C 0.6843(11) 0.216(2) 0.4396(8) 0.091(5) Uani 0.5 1 d D U P C -1
H15 H 0.628914 0.191095 0.414502 0.109 Uiso 0.5 1 calc R U P C -1
C16 C 0.7290(10) 0.2387(15) 0.3929(7) 0.101(4) Uani 0.5 1 d D U P C -1
H16 H 0.706647 0.226488 0.336685 0.122 Uiso 0.5 1 calc R U P C -1
C17 C 0.8059(9) 0.2788(17) 0.4319(9) 0.097(4) Uani 0.5 1 d D U P C -1
H17 H 0.837548 0.297830 0.401469 0.116 Uiso 0.5 1 calc R U P C -1
C18 C 0.8410(8) 0.2936(16) 0.5132(9) 0.103(4) Uani 0.5 1 d D U P C -1
H18 H 0.895642 0.321767 0.537834 0.124 Uiso 0.5 1 calc R U P C -1
C19 C 0.7968(9) 0.2676(19) 0.5585(10) 0.086(4) Uani 0.5 1 d D U P C -1
H19 H 0.820430 0.276014 0.615002 0.103 Uiso 0.5 1 calc R U P C -1

loop_
_atom_site_aniso_label
_atom_site_aniso_U_11
_atom_site_aniso_U_22
_atom_site_aniso_U_33
_atom_site_aniso_U_23
_atom_site_aniso_U_13
_atom_site_aniso_U_12
Pd1 0.0319(2) 0.0271(2) 0.0301(2) -0.00302(11) 0.01026(15) -0.00171(11)
Pd2 0.0350(3) 0.0231(3) 0.0314(3) 0.000 0.0119(2) 0.000
F1 0.0535(17) 0.072(2) 0.083(2) -0.0110(19) 0.0208(17) 0.0017(16)
F2 0.119(3) 0.074(3) 0.165(4) -0.042(3) 0.106(3) -0.002(2)
F3 0.142(4) 0.063(2) 0.112(4) -0.009(2) 0.093(3) -0.032(2)
F4 0.080(2) 0.081(3) 0.067(2) 0.014(2) 0.0170(19) 0.004(2)
N1 0.039(2) 0.040(2) 0.037(2) -0.0075(16) 0.0099(17) -0.0016(16)
N2 0.075(4) 0.030(3) 0.061(4) 0.000 0.038(3) 0.000
C1 0.037(2) 0.038(2) 0.035(2) -0.0013(18) 0.0149(17) -0.0001(19)
C2 0.042(2) 0.037(2) 0.041(2) -0.0062(18) 0.0205(19) -0.0029(19)
C3 0.041(2) 0.036(2) 0.039(2) 0.0015(18) 0.0195(18) 0.0020(18)
C4 0.035(2) 0.035(2) 0.034(2) 0.0046(18) 0.0139(17) 0.0014(18)
C5 0.0324(19) 0.033(2) 0.0306(19) 0.0019(16) 0.0134(16) 0.0014(17)
C6 0.035(2) 0.031(2) 0.037(2) 0.0018(17) 0.0159(18) -0.0007(17)
C7 0.046(2) 0.041(3) 0.035(2) 0.0089(19) 0.0115(18) 0.000(2)
C8 0.043(2) 0.036(2) 0.040(2) 0.0017(19) 0.0105(18) -0.0092(19)
C9 0.039(2) 0.037(3) 0.036(2) -0.0041(17) 0.0162(19) 0.0013(18)
C10 0.039(2) 0.057(3) 0.042(3) -0.008(2) 0.0054(19) -0.001(2)
C11 0.076(5) 0.020(3) 0.065(5) 0.000 0.045(4) 0.000
C12 0.118(7) 0.027(4) 0.092(6) 0.000 0.076(6) 0.000
B1 0.051(3) 0.038(3) 0.061(3) -0.004(2) 0.034(3) 0.002(2)
C13 0.204(17) 0.127(17) 0.213(18) 0.081(15) 0.163(16) 0.060(15)
C14 0.084(7) 0.061(7) 0.080(6) 0.007(6) 0.041(6) 0.010(6)
C15 0.104(9) 0.078(10) 0.085(7) -0.002(7) 0.029(7) -0.013(9)
C16 0.150(10) 0.100(10) 0.062(7) -0.007(7) 0.050(7) 0.004(9)
C17 0.116(8) 0.102(11) 0.119(8) -0.003(8) 0.096(7) 0.033(8)
C18 0.091(8) 0.092(10) 0.125(9) -0.001(9) 0.040(7) 0.011(8)
C19 0.093(7) 0.061(10) 0.089(8) 0.004(8) 0.019(6) 0.012(7)

loop_
_atom_type_symbol
_atom_type_description
_atom_type_scat_dispersion_real
_atom_type_scat_dispersion_imag
_atom_type_scat_source
C C 0.0033 0.0016 'International Tables Vol C Tables 4.2.6.8 and 6.1.1.4'
H H 0.0000 0.0000 'International Tables Vol C Tables 4.2.6.8 and 6.1.1.4'
B B 0.0013 0.0007 'International Tables Vol C Tables 4.2.6.8 and 6.1.1.4'
F F 0.0171 0.0103 'International Tables Vol C Tables 4.2.6.8 and 6.1.1.4'
N N 0.0061 0.0033 'International Tables Vol C Tables 4.2.6.8 and 6.1.1.4'
Pd Pd -0.9988 1.0072 'International Tables Vol C Tables 4.2.6.8 and 6.1.1.4'

loop_
_geom_angle_atom_site_label_1
_geom_angle_atom_site_label_2
_geom_angle_atom_site_label_3
_geom_angle
_geom_angle_site_symmetry_1
_geom_angle_site_symmetry_3
_geom_angle_publ_flag
Pd1 Pd1 Pd2 64.111(8) 2_656 . ?
N1 Pd1 Pd1 172.74(11) . 2_656 ?
N1 Pd1 Pd2 123.15(11) . . ?
N1 Pd1 C1 94.00(16) . . ?
N1 Pd1 C2 100.41(16) . . ?
N1 Pd1 C3 100.83(16) . 2_656 ?
N1 Pd1 C4 93.52(16) . 2_656 ?
C1 Pd1 Pd1 87.68(12) . 2_656 ?
C1 Pd1 Pd2 76.08(12) . . ?
C1 Pd1 C2 36.45(17) . . ?
C1 Pd1 C3 162.77(16) . 2_656 ?
C2 Pd1 Pd1 76.83(11) . 2_656 ?
C2 Pd1 Pd2 102.23(11) . . ?
C2 Pd1 C3 130.48(16) . 2_656 ?
C3 Pd1 Pd1 76.53(11) 2_656 2_656 ?
C3 Pd1 Pd2 102.49(12) 2_656 . ?
C4 Pd1 Pd1 88.26(11) 2_656 2_656 ?
C4 Pd1 Pd2 77.10(12) 2_656 . ?
C4 Pd1 C1 151.84(19) 2_656 . ?
C4 Pd1 C2 163.42(17) 2_656 . ?
C4 Pd1 C3 36.38(17) 2_656 2_656 ?
Pd1 Pd2 Pd1 51.780(15) . 2_656 ?
N2 Pd2 Pd1 154.110(8) . 2_656 ?
N2 Pd2 Pd1 154.110(8) . . ?
N2 Pd2 C5 119.45(10) . . ?
N2 Pd2 C5 119.44(10) . 2_656 ?
N2 Pd2 C6 84.42(11) . 2_656 ?
N2 Pd2 C6 84.42(11) . . ?
C5 Pd2 Pd1 63.57(10) . 2_656 ?
C5 Pd2 Pd1 63.57(10) 2_656 . ?
C5 Pd2 Pd1 63.94(10) 2_656 2_656 ?
C5 Pd2 Pd1 63.94(10) . . ?
C5 Pd2 C5 121.1(2) . 2_656 ?
C6 Pd2 Pd1 94.79(11) 2_656 . ?
C6 Pd2 Pd1 95.25(11) 2_656 2_656 ?
C6 Pd2 Pd1 94.79(11) . 2_656 ?
C6 Pd2 Pd1 95.25(11) . . ?
C6 Pd2 C5 35.02(14) 2_656 2_656 ?
C6 Pd2 C5 156.13(16) . 2_656 ?
C6 Pd2 C5 35.02(14) . . ?
C6 Pd2 C5 156.13(17) 2_656 . ?
C6 Pd2 C6 168.8(2) 2_656 . ?
C9 N1 Pd1 175.3(4) . . ?
C11 N2 Pd2 180.0 . . ?
Pd1 C1 H1 91.8 . . ?
C2 C1 Pd1 77.9(3) . . ?
C2 C1 H1 125.9 . . ?
C2 C1 C5 108.3(4) . . ?
C5 C1 Pd1 99.9(3) . . ?
C5 C1 H1 125.9 . . ?
Pd1 C2 H2 99.0 . . ?
C1 C2 Pd1 65.7(2) . . ?
C1 C2 H2 125.5 . . ?
C1 C2 C3 109.0(4) . . ?
C3 C2 Pd1 103.4(3) . . ?
C3 C2 H2 125.5 . . ?
Pd1 C3 H3 99.4 2_656 . ?
C2 C3 Pd1 103.3(3) . 2_656 ?
C2 C3 H3 125.5 . . ?
C4 C3 Pd1 65.2(2) . 2_656 ?
C4 C3 C2 109.0(4) . . ?
C4 C3 H3 125.5 . . ?
Pd1 C4 H4 92.1 2_656 . ?
C3 C4 Pd1 78.4(2) . 2_656 ?
C3 C4 H4 126.0 . . ?
C3 C4 C5 108.0(4) . . ?
C5 C4 Pd1 99.0(2) . 2_656 ?
C5 C4 H4 126.0 . . ?
C1 C5 Pd2 107.1(2) . . ?
C1 C5 C4 105.7(3) . . ?
C4 C5 Pd2 108.4(2) . . ?
C6 C5 Pd2 68.0(2) . . ?
C6 C5 C1 126.3(4) . . ?
C6 C5 C4 127.1(4) . . ?
C5 C6 Pd2 77.0(3) . . ?
C5 C6 C7 119.9(4) . . ?
C5 C6 C8 119.4(4) . . ?
C7 C6 Pd2 109.0(3) . . ?
C7 C6 C8 114.7(4) . . ?
C8 C6 Pd2 108.4(3) . . ?
C6 C7 H7A 109.5 . . ?
C6 C7 H7B 109.5 . . ?
C6 C7 H7C 109.5 . . ?
H7A C7 H7B 109.5 . . ?
H7A C7 H7C 109.5 . . ?
H7B C7 H7C 109.5 . . ?
C6 C8 H8A 109.5 . . ?
C6 C8 H8B 109.5 . . ?
C6 C8 H8C 109.5 . . ?
H8A C8 H8B 109.5 . . ?
H8A C8 H8C 109.5 . . ?
H8B C8 H8C 109.5 . . ?
N1 C9 C10 178.2(5) . . ?
C9 C10 H10A 109.5 . . ?
C9 C10 H10B 109.5 . . ?
C9 C10 H10C 109.5 . . ?
H10A C10 H10B 109.5 . . ?
H10A C10 H10C 109.5 . . ?
H10B C10 H10C 109.5 . . ?
N2 C11 C12 180.0 . . ?
C11 C12 H12A 109.5 . . ?
C11 C12 H12B 109.5 . . ?
C11 C12 H12C 109.5 . . ?
H12A C12 H12B 109.5 . . ?
H12A C12 H12C 109.5 . . ?
H12B C12 H12C 109.5 . . ?
F1 B1 F2 108.2(5) . . ?
F1 B1 F3 110.4(5) . . ?
F1 B1 F4 108.0(5) . . ?
F2 B1 F3 111.2(5) . . ?
F4 B1 F2 111.2(5) . . ?
F4 B1 F3 107.7(5) . . ?
H13A C13 H13B 109.5 . . ?
H13A C13 H13C 109.5 . . ?
H13B C13 H13C 109.5 . . ?
C14 C13 H13A 109.5 . . ?
C14 C13 H13B 109.5 . . ?
C14 C13 H13C 109.5 . . ?
C15 C14 C13 118.6(12) . . ?
C19 C14 C13 120.9(12) . . ?
C19 C14 C15 120.5(10) . . ?
C14 C15 H15 119.2 . . ?
C14 C15 C16 121.7(11) . . ?
C16 C15 H15 119.2 . . ?
C15 C16 H16 122.0 . . ?
C17 C16 C15 116.1(11) . . ?
C17 C16 H16 122.0 . . ?
C16 C17 H17 118.2 . . ?
C16 C17 C18 123.5(11) . . ?
C18 C17 H17 118.2 . . ?
C17 C18 H18 120.2 . . ?
C19 C18 C17 119.6(12) . . ?
C19 C18 H18 120.2 . . ?
C14 C19 C18 118.7(12) . . ?
C14 C19 H19 120.7 . . ?
C18 C19 H19 120.7 . . ?

loop_
_geom_bond_atom_site_label_1
_geom_bond_atom_site_label_2
_geom_bond_distance
_geom_bond_site_symmetry_2
_geom_bond_publ_flag
Pd1 Pd1 2.5058(6) 2_656 ?
Pd1 Pd2 2.8694(5) . ?
Pd1 N1 2.096(4) . ?
Pd1 C1 2.156(4) . ?
Pd1 C2 2.314(4) . ?
Pd1 C3 2.322(4) 2_656 ?
Pd1 C4 2.152(4) 2_656 ?
Pd2 N2 2.087(6) . ?
Pd2 C5 2.383(4) . ?
Pd2 C5 2.383(4) 2_656 ?
Pd2 C6 2.269(4) 2_656 ?
Pd2 C6 2.269(4) . ?
F1 B1 1.361(6) . ?
F2 B1 1.379(6) . ?
F3 B1 1.382(6) . ?
F4 B1 1.377(7) . ?
N1 C9 1.134(5) . ?
N2 C11 1.142(8) . ?
C1 H1 0.9500 . ?
C1 C2 1.406(7) . ?
C1 C5 1.471(6) . ?
C2 H2 0.9500 . ?
C2 C3 1.438(6) . ?
C3 H3 0.9500 . ?
C3 C4 1.406(7) . ?
C4 H4 0.9500 . ?
C4 C5 1.482(5) . ?
C5 C6 1.404(6) . ?
C6 C7 1.504(6) . ?
C6 C8 1.520(6) . ?
C7 H7A 0.9800 . ?
C7 H7B 0.9800 . ?
C7 H7C 0.9800 . ?
C8 H8A 0.9800 . ?
C8 H8B 0.9800 . ?
C8 H8C 0.9800 . ?
C9 C10 1.455(6) . ?
C10 H10A 0.9800 . ?
C10 H10B 0.9800 . ?
C10 H10C 0.9800 . ?
C11 C12 1.475(9) . ?
C12 H12A 0.9800 . ?
C12 H12B 0.9800 . ?
C12 H12C 0.9800 . ?
C13 H13A 0.9800 . ?
C13 H13B 0.9800 . ?
C13 H13C 0.9800 . ?
C13 C14 1.496(15) . ?
C14 C15 1.370(10) . ?
C14 C19 1.366(10) . ?
C15 H15 0.9500 . ?
C15 C16 1.388(11) . ?
C16 H16 0.9500 . ?
C16 C17 1.348(11) . ?
C17 H17 0.9500 . ?
C17 C18 1.371(11) . ?
C18 H18 0.9500 . ?
C18 C19 1.368(11) . ?
C19 H19 0.9500 . ?

loop_
_geom_torsion_atom_site_label_1
_geom_torsion_atom_site_label_2
_geom_torsion_atom_site_label_3
_geom_torsion_atom_site_label_4
_geom_torsion
_geom_torsion_site_symmetry_1
_geom_torsion_site_symmetry_2
_geom_torsion_site_symmetry_3
_geom_torsion_site_symmetry_4
_geom_torsion_publ_flag
Pd1 C1 C2 C3 -96.5(3) . . . . ?
Pd1 C1 C5 Pd2 -34.9(3) . . . . ?
Pd1 C1 C5 C4 80.5(3) . . . . ?
Pd1 C1 C5 C6 -109.9(4) . . . . ?
Pd1 C2 C3 Pd1 -0.9(3) . . . 2_656 ?
Pd1 C2 C3 C4 -68.8(4) . . . . ?
Pd1 C3 C4 C5 -95.8(3) 2_656 . . . ?
Pd1 C4 C5 Pd2 33.6(3) 2_656 . . . ?
Pd1 C4 C5 C1 -81.0(3) 2_656 . . . ?
Pd1 C4 C5 C6 109.5(4) 2_656 . . . ?
Pd2 C5 C6 C7 -104.6(4) . . . . ?
Pd2 C5 C6 C8 104.0(4) . . . . ?
C1 C2 C3 Pd1 67.7(4) . . . 2_656 ?
C1 C2 C3 C4 -0.3(5) . . . . ?
C1 C5 C6 Pd2 95.6(4) . . . . ?
C1 C5 C6 C7 -9.0(7) . . . . ?
C1 C5 C6 C8 -160.4(4) . . . . ?
C2 C1 C5 Pd2 -115.3(3) . . . . ?
C2 C1 C5 C4 0.1(4) . . . . ?
C2 C1 C5 C6 169.7(4) . . . . ?
C2 C3 C4 Pd1 96.2(3) . . . 2_656 ?
C2 C3 C4 C5 0.4(5) . . . . ?
C3 C4 C5 Pd2 114.3(3) . . . . ?
C3 C4 C5 C1 -0.3(4) . . . . ?
C3 C4 C5 C6 -169.8(4) . . . . ?
C4 C5 C6 Pd2 -97.0(4) . . . . ?
C4 C5 C6 C7 158.5(4) . . . . ?
C4 C5 C6 C8 7.0(7) . . . . ?
C5 C1 C2 Pd1 96.6(3) . . . . ?
C5 C1 C2 C3 0.1(5) . . . . ?
C13 C14 C15 C16 -178.9(16) . . . . ?
C13 C14 C19 C18 -179.2(16) . . . . ?
C14 C15 C16 C17 -3(3) . . . . ?
C15 C14 C19 C18 1(3) . . . . ?
C15 C16 C17 C18 2(3) . . . . ?
C16 C17 C18 C19 0(3) . . . . ?
C17 C18 C19 C14 -1(3) . . . . ?
C19 C14 C15 C16 1(3) . . . . ?
